data_2242073
loop_
_publ_author_name
'Subasri, S.'
'Kumar, Timiri Ajay'
'Sinha, Barij Nayan'
'Jayaprakash, Venkatesan'
'Viswanathan, Vijayan'
'Velmurugan, Devadasan'

_publ_section_title
;
 Crystal structures of
 <i>N</i>-(4-chlorophenyl)-2-[(4,6-diaminopyrimidin-2-yl)sulfanyl]acetamide
 and
 <i>N</i>-(3-chlorophenyl)-2-[(4,6-diaminopyrimidin-2-yl)sulfanyl]acetamide
;
_journal_coeditor_code SU5348
_journal_issue 4
_journal_name_full 'Acta Crystallographica Section E'
_journal_page_first 467
_journal_page_last 471
_journal_paper_doi 10.1107/S2056989017003243
_journal_volume 73
_journal_year 2017
_chemical_formula_iupac 'C12 H12 Cl N5 O S'
_chemical_formula_moiety 'C12 H12 Cl N5 O S'
_chemical_formula_sum 'C12 H12 Cl N5 O S'
_chemical_formula_weight 309.78
_chemical_name_systematic
;
<i>N</i>-(3-Chlorophenyl)-2-[(4,6-diaminopyrimidin-2-yl)sulfanyl]acetamide
;
_space_group_crystal_system monoclinic
_space_group_IT_number 14
_space_group_name_Hall '-P 2ybc'
_space_group_name_H-M_alt 'P 1 21/c 1'
_symmetry_space_group_name_Hall '-P 2ybc'
_symmetry_space_group_name_H-M 'P 1 21/c 1'
_atom_sites_solution_hydrogens geom
_atom_sites_solution_primary direct
_atom_sites_solution_secondary difmap
_audit_creation_method SHELXL-2016/4
_cell_angle_alpha 90
_cell_angle_beta 108.761(8)
_cell_angle_gamma 90
_cell_formula_units_Z 8
_cell_length_a 18.220(2)
_cell_length_b 8.1180(12)
_cell_length_c 19.628(2)
_cell_measurement_reflns_used 6858
_cell_measurement_temperature 293(2)
_cell_measurement_theta_max 28.363
_cell_measurement_theta_min 1.180
_cell_volume 2748.9(6)
_computing_cell_refinement
;
SAINT (Bruker, 2008)
;
_computing_data_collection
;
APEX2 (Bruker, 2008)
;
_computing_data_reduction
;
SAINT (Bruker, 2008)
;
_computing_molecular_graphics
;
PLATON (Spek, 2009)
;
_computing_publication_material
;
SHELXL2016 (Sheldrick, 2015) and PLATON (Spek, 2009)
;
_computing_structure_refinement
;
SHELXL2016 (Sheldrick, 2015)
;
_computing_structure_solution
;
SHELXS97 (Sheldrick, 2008)
;
_diffrn_ambient_temperature 293(2)
_diffrn_measured_fraction_theta_full 0.999
_diffrn_measured_fraction_theta_max 0.996
_diffrn_measurement_device_type 'Bruker SMART APEXII area-detector'
_diffrn_measurement_method '\w and \f scans'
_diffrn_radiation_type MoK\a
_diffrn_radiation_wavelength 0.71073
_diffrn_reflns_av_R_equivalents 0.0750
_diffrn_reflns_limit_h_max 24
_diffrn_reflns_limit_h_min -24
_diffrn_reflns_limit_k_max 10
_diffrn_reflns_limit_k_min -10
_diffrn_reflns_limit_l_max 26
_diffrn_reflns_limit_l_min -26
_diffrn_reflns_number 25810
_diffrn_reflns_theta_full 25.242
_diffrn_reflns_theta_max 28.363
_diffrn_reflns_theta_min 1.180
_exptl_absorpt_coefficient_mu 0.432
_exptl_absorpt_correction_T_max 0.892
_exptl_absorpt_correction_T_min 0.742
_exptl_absorpt_correction_type multi-scan
_exptl_absorpt_process_details
;
(<i>SADABS</i>; Bruker, 2008)
;
_exptl_crystal_colour colourless
_exptl_crystal_density_diffrn 1.497
_exptl_crystal_description block
_exptl_crystal_F_000 1280
_exptl_crystal_size_max 0.310
_exptl_crystal_size_mid 0.220
_exptl_crystal_size_min 0.160
_refine_diff_density_max 0.422
_refine_diff_density_min -0.420
_refine_ls_extinction_method none
_refine_ls_goodness_of_fit_ref 0.958
_refine_ls_hydrogen_treatment constr
_refine_ls_matrix_type full
_refine_ls_number_parameters 361
_refine_ls_number_reflns 6858
_refine_ls_number_restraints 0
_refine_ls_restrained_S_all 0.958
_refine_ls_R_factor_all 0.1220
_refine_ls_R_factor_gt 0.0499
_refine_ls_shift/su_max 0.001
_refine_ls_shift/su_mean 0.000
_refine_ls_structure_factor_coef Fsqd
_refine_ls_weighting_details 'w=1/[\s^2^(Fo^2^)+(0.0646P)^2^+0.6656P] where P=(Fo^2^+2Fc^2^)/3'
_refine_ls_weighting_scheme calc
_refine_ls_wR_factor_gt 0.1204
_refine_ls_wR_factor_ref 0.1549
_reflns_number_gt 3462
_reflns_number_total 6858
_reflns_threshold_expression 'I > 2\s(I)'
_cod_data_source_file su5348sup1.cif
_cod_data_source_block II
_cod_database_code 2242073
_shelx_space_group_comment
;
The symmetry employed for this shelxl refinement is uniquely defined
by the following loop, which should always be used as a source of
symmetry information in preference to the above space-group names.
They are only intended as comments.
;
_shelx_estimated_absorpt_t_min 0.881
_shelx_estimated_absorpt_t_max 0.918

loop_
_space_group_symop_operation_xyz
'x, y, z'
'-x, y+1/2, -z+1/2'
'-x, -y, -z'
'x, -y-1/2, z-1/2'

loop_
_atom_site_type_symbol
_atom_site_label
_atom_site_fract_x
_atom_site_fract_y
_atom_site_fract_z
_atom_site_U_iso_or_equiv
_atom_site_adp_type
_atom_site_calc_flag
_atom_site_occupancy
C C1 0.43039(17) 0.6518(4) 0.39062(15) 0.0438(7) Uani d 1
C C2 0.50489(17) 0.5880(4) 0.41809(15) 0.0461(8) Uani d 1
H H2 0.533524 0.599968 0.466472 0.055 Uiso calc 1
C C3 0.53498(16) 0.5069(4) 0.37174(15) 0.0424(7) Uani d 1
C C4 0.42495(16) 0.5606(4) 0.27980(15) 0.0400(7) Uani d 1
C C5 0.42189(17) 0.4300(4) 0.14672(16) 0.0485(8) Uani d 1
H H5A 0.448033 0.345147 0.180668 0.058 Uiso calc 1
H H5B 0.385949 0.375940 0.105242 0.058 Uiso calc 1
C C6 0.48119(18) 0.5233(4) 0.12307(16) 0.0473(8) Uani d 1
C C7 0.61562(17) 0.6320(4) 0.17094(16) 0.0476(8) Uani d 1
C C8 0.67034(19) 0.6788(5) 0.23523(18) 0.0592(9) Uani d 1
H H8 0.663419 0.650619 0.278689 0.071 Uiso calc 1
C C9 0.7347(2) 0.7666(5) 0.2351(2) 0.0737(11) Uani d 1
H H9 0.770444 0.800365 0.278367 0.088 Uiso calc 1
C C10 0.7465(2) 0.8045(5) 0.1718(2) 0.0663(10) Uani d 1
H H10 0.790323 0.863055 0.171667 0.080 Uiso calc 1
C C11 0.69326(19) 0.7553(4) 0.10864(18) 0.0554(9) Uani d 1
C C12 0.62693(19) 0.6684(4) 0.10619(18) 0.0538(8) Uani d 1
H H12 0.591368 0.635782 0.062620 0.065 Uiso calc 1
C C13 1.07720(18) 0.5427(4) -0.18594(16) 0.0518(8) Uani d 1
C C14 1.11114(17) 0.6066(4) -0.23360(16) 0.0545(9) Uani d 1
H H14 1.085128 0.607744 -0.282867 0.065 Uiso calc 1
C C15 1.18621(18) 0.6699(4) -0.20499(16) 0.0504(8) Uani d 1
C C16 1.18492(16) 0.6063(4) -0.09333(15) 0.0422(7) Uani d 1
C C17 1.17491(16) 0.5113(4) 0.04034(15) 0.0474(8) Uani d 1
H H17A 1.152219 0.418732 0.009504 0.057 Uiso calc 1
H H17B 1.207528 0.467064 0.085940 0.057 Uiso calc 1
C C18 1.11047(17) 0.6094(4) 0.05351(16) 0.0457(7) Uani d 1
C C19 0.98833(16) 0.7549(4) -0.01350(15) 0.0428(7) Uani d 1
C C20 0.93861(17) 0.7880(4) -0.08218(16) 0.0488(8) Uani d 1
H H20 0.948465 0.742561 -0.121865 0.059 Uiso calc 1
C C21 0.87475(18) 0.8876(4) -0.09216(17) 0.0554(9) Uani d 1
H H21 0.841809 0.907855 -0.138552 0.066 Uiso calc 1
C C22 0.85896(18) 0.9577(4) -0.03444(17) 0.0533(8) Uani d 1
H H22 0.815921 1.024970 -0.041084 0.064 Uiso calc 1
C C23 0.90908(17) 0.9246(4) 0.03344(16) 0.0477(8) Uani d 1
C C24 0.97354(17) 0.8249(4) 0.04526(16) 0.0460(8) Uani d 1
H H24 1.006364 0.805075 0.091743 0.055 Uiso calc 1
N N1 0.39450(15) 0.7294(4) 0.43183(13) 0.0584(8) Uani d 1
H H1A 0.347948 0.765256 0.412896 0.070 Uiso calc 1
H H1B 0.418159 0.742920 0.477051 0.070 Uiso calc 1
N N2 0.60725(15) 0.4414(4) 0.39269(13) 0.0573(7) Uani d 1
H H2A 0.624904 0.396367 0.361454 0.069 Uiso calc 1
H H2B 0.635444 0.444816 0.437208 0.069 Uiso calc 1
N N3 0.38865(13) 0.6359(3) 0.31978(12) 0.0436(6) Uani d 1
N N4 0.49560(13) 0.4945(3) 0.30007(12) 0.0412(6) Uani d 1
N N5 0.55000(14) 0.5449(3) 0.17471(13) 0.0501(7) Uani d 1
H H5 0.554587 0.499513 0.215468 0.060 Uiso calc 1
N N6 1.00456(16) 0.4803(4) -0.20701(15) 0.0811(11) Uani d 1
H H6A 0.984742 0.445292 -0.175429 0.097 Uiso calc 1
H H6B 0.978147 0.475742 -0.252009 0.097 Uiso calc 1
N N7 1.22370(15) 0.7369(4) -0.24649(14) 0.0698(9) Uani d 1
H H7A 1.269792 0.775136 -0.227375 0.084 Uiso calc 1
H H7B 1.201739 0.741880 -0.292327 0.084 Uiso calc 1
N N8 1.22428(13) 0.6664(3) -0.13364(12) 0.0461(6) Uani d 1
N N9 1.11350(14) 0.5443(3) -0.11441(12) 0.0479(6) Uani d 1
N N10 1.05376(13) 0.6562(3) -0.00640(12) 0.0448(6) Uani d 1
H H10A 1.058236 0.620508 -0.046127 0.054 Uiso calc 1
O O1 0.46540(13) 0.5750(4) 0.06196(11) 0.0714(7) Uani d 1
O O2 1.11150(13) 0.6397(3) 0.11485(11) 0.0643(7) Uani d 1
S S1 0.36824(4) 0.56020(11) 0.18798(4) 0.0463(2) Uani d 1
S S2 1.23535(4) 0.62488(11) -0.00038(4) 0.0492(2) Uani d 1
Cl CL1 0.70803(5) 0.80248(14) 0.02776(5) 0.0738(3) Uani d 1
Cl CL2 0.89352(5) 1.01784(12) 0.10723(5) 0.0649(3) Uani d 1

loop_
_atom_site_aniso_label
_atom_site_aniso_U_11
_atom_site_aniso_U_22
_atom_site_aniso_U_33
_atom_site_aniso_U_12
_atom_site_aniso_U_13
_atom_site_aniso_U_23
C1 0.0507(17) 0.045(2) 0.0406(16) -0.0074(15) 0.0221(14) -0.0013(14)
C2 0.0525(17) 0.053(2) 0.0330(15) -0.0094(16) 0.0143(13) -0.0020(15)
C3 0.0464(16) 0.0413(19) 0.0398(16) -0.0036(14) 0.0143(13) 0.0040(14)
C4 0.0466(16) 0.0371(18) 0.0393(15) -0.0063(14) 0.0178(13) -0.0023(13)
C5 0.0539(17) 0.052(2) 0.0403(16) -0.0006(16) 0.0166(14) -0.0116(15)
C6 0.0552(18) 0.055(2) 0.0380(16) 0.0100(16) 0.0232(15) 0.0024(15)
C7 0.0521(17) 0.046(2) 0.0499(18) 0.0132(16) 0.0232(15) 0.0032(16)
C8 0.061(2) 0.069(3) 0.0482(19) 0.0039(19) 0.0180(17) 0.0030(18)
C9 0.066(2) 0.089(3) 0.062(2) -0.001(2) 0.0159(19) -0.002(2)
C10 0.054(2) 0.073(3) 0.069(2) -0.0075(19) 0.0165(19) -0.003(2)
C11 0.059(2) 0.056(2) 0.058(2) 0.0111(18) 0.0301(17) 0.0080(18)
C12 0.0582(19) 0.055(2) 0.0527(19) 0.0064(17) 0.0240(16) 0.0013(17)
C13 0.0544(18) 0.059(2) 0.0405(17) -0.0068(17) 0.0129(15) -0.0037(16)
C14 0.0539(18) 0.075(3) 0.0339(16) -0.0053(18) 0.0128(14) -0.0001(16)
C15 0.0532(18) 0.059(2) 0.0424(17) 0.0088(16) 0.0201(15) 0.0042(16)
C16 0.0478(16) 0.0424(19) 0.0394(15) 0.0039(15) 0.0182(13) 0.0018(14)
C17 0.0470(16) 0.055(2) 0.0384(16) -0.0037(15) 0.0117(13) 0.0106(15)
C18 0.0487(17) 0.050(2) 0.0405(17) -0.0135(15) 0.0176(14) -0.0007(15)
C19 0.0411(15) 0.0448(19) 0.0436(17) -0.0150(14) 0.0151(13) -0.0049(15)
C20 0.0448(17) 0.060(2) 0.0409(17) -0.0111(16) 0.0123(14) 0.0017(16)
C21 0.0499(18) 0.064(2) 0.0470(18) -0.0147(17) 0.0079(15) 0.0024(17)
C22 0.0452(17) 0.053(2) 0.060(2) -0.0072(16) 0.0147(16) 0.0037(17)
C23 0.0510(17) 0.050(2) 0.0471(18) -0.0123(16) 0.0227(15) -0.0012(15)
C24 0.0470(17) 0.050(2) 0.0417(17) -0.0109(15) 0.0149(14) 0.0024(15)
N1 0.0530(15) 0.086(2) 0.0404(14) 0.0043(15) 0.0203(12) -0.0148(14)
N2 0.0543(15) 0.071(2) 0.0427(15) 0.0115(15) 0.0108(12) 0.0000(14)
N3 0.0461(13) 0.0513(17) 0.0367(13) -0.0030(12) 0.0180(11) -0.0083(12)
N4 0.0487(14) 0.0416(15) 0.0345(13) 0.0011(12) 0.0153(11) -0.0003(11)
N5 0.0552(15) 0.0582(19) 0.0387(14) 0.0041(14) 0.0178(12) 0.0082(13)
N6 0.0650(18) 0.131(3) 0.0406(16) -0.044(2) 0.0086(14) -0.0034(18)
N7 0.0558(16) 0.114(3) 0.0421(15) -0.0083(17) 0.0198(13) 0.0182(16)
N8 0.0448(13) 0.0557(18) 0.0399(14) 0.0009(12) 0.0167(11) 0.0077(12)
N9 0.0468(14) 0.0583(18) 0.0372(14) -0.0109(13) 0.0115(11) -0.0003(13)
N10 0.0414(13) 0.0570(18) 0.0359(13) -0.0045(12) 0.0126(11) -0.0002(12)
O1 0.0594(14) 0.113(2) 0.0437(13) 0.0075(14) 0.0188(11) 0.0222(14)
O2 0.0714(15) 0.0839(18) 0.0362(12) 0.0075(14) 0.0152(11) -0.0032(12)
S1 0.0464(4) 0.0585(6) 0.0351(4) 0.0021(4) 0.0146(3) -0.0024(4)
S2 0.0415(4) 0.0653(6) 0.0391(4) -0.0092(4) 0.0107(3) 0.0047(4)
CL1 0.0698(6) 0.0948(8) 0.0647(6) -0.0090(5) 0.0327(5) 0.0072(5)
CL2 0.0665(5) 0.0756(7) 0.0602(5) 0.0000(5) 0.0308(4) -0.0049(5)

loop_
_atom_type_symbol
_atom_type_description
_atom_type_scat_dispersion_real
_atom_type_scat_dispersion_imag
_atom_type_scat_source
C C 0.0033 0.0016 'International Tables Vol C Tables 4.2.6.8 and 6.1.1.4'
H H 0.0000 0.0000 'International Tables Vol C Tables 4.2.6.8 and 6.1.1.4'
N N 0.0061 0.0033 'International Tables Vol C Tables 4.2.6.8 and 6.1.1.4'
O O 0.0106 0.0060 'International Tables Vol C Tables 4.2.6.8 and 6.1.1.4'
S S 0.1246 0.1234 'International Tables Vol C Tables 4.2.6.8 and 6.1.1.4'
Cl Cl 0.1484 0.1585 'International Tables Vol C Tables 4.2.6.8 and 6.1.1.4'

loop_
_geom_angle_atom_site_label_1
_geom_angle_atom_site_label_2
_geom_angle_atom_site_label_3
_geom_angle
N1 C1 N3 116.0(3)
N1 C1 C2 122.9(3)
N3 C1 C2 121.1(3)
C3 C2 C1 118.1(3)
C3 C2 H2 121.0
C1 C2 H2 121.0
N2 C3 N4 115.0(3)
N2 C3 C2 122.9(3)
N4 C3 C2 122.0(3)
N3 C4 N4 128.8(3)
N3 C4 S1 111.4(2)
N4 C4 S1 119.8(2)
C6 C5 S1 112.9(2)
C6 C5 H5A 109.0
S1 C5 H5A 109.0
C6 C5 H5B 109.0
S1 C5 H5B 109.0
H5A C5 H5B 107.8
O1 C6 N5 124.5(3)
O1 C6 C5 120.8(3)
N5 C6 C5 114.8(3)
C12 C7 C8 120.1(3)
C12 C7 N5 122.3(3)
C8 C7 N5 117.6(3)
C9 C8 C7 120.3(3)
C9 C8 H8 119.8
C7 C8 H8 119.8
C10 C9 C8 120.3(4)
C10 C9 H9 119.8
C8 C9 H9 119.8
C9 C10 C11 119.2(3)
C9 C10 H10 120.4
C11 C10 H10 120.4
C10 C11 C12 122.5(3)
C10 C11 CL1 119.5(3)
C12 C11 CL1 118.0(3)
C7 C12 C11 117.5(3)
C7 C12 H12 121.2
C11 C12 H12 121.2
N9 C13 N6 115.3(3)
N9 C13 C14 121.8(3)
N6 C13 C14 122.8(3)
C13 C14 C15 117.4(3)
C13 C14 H14 121.3
C15 C14 H14 121.3
N7 C15 N8 116.7(3)
N7 C15 C14 122.0(3)
N8 C15 C14 121.3(3)
N8 C16 N9 128.2(3)
N8 C16 S2 112.7(2)
N9 C16 S2 119.0(2)
C18 C17 S2 115.1(2)
C18 C17 H17A 108.5
S2 C17 H17A 108.5
C18 C17 H17B 108.5
S2 C17 H17B 108.5
H17A C17 H17B 107.5
O2 C18 N10 124.6(3)
O2 C18 C17 120.6(3)
N10 C18 C17 114.9(2)
C24 C19 C20 119.2(3)
C24 C19 N10 122.4(3)
C20 C19 N10 118.3(3)
C21 C20 C19 120.6(3)
C21 C20 H20 119.7
C19 C20 H20 119.7
C22 C21 C20 121.0(3)
C22 C21 H21 119.5
C20 C21 H21 119.5
C23 C22 C21 117.8(3)
C23 C22 H22 121.1
C21 C22 H22 121.1
C22 C23 C24 122.6(3)
C22 C23 CL2 119.1(3)
C24 C23 CL2 118.2(2)
C23 C24 C19 118.8(3)
C23 C24 H24 120.6
C19 C24 H24 120.6
C1 N1 H1A 120.0
C1 N1 H1B 120.0
H1A N1 H1B 120.0
C3 N2 H2A 120.0
C3 N2 H2B 120.0
H2A N2 H2B 120.0
C4 N3 C1 115.3(2)
C4 N4 C3 114.6(2)
C6 N5 C7 128.7(3)
C6 N5 H5 115.6
C7 N5 H5 115.6
C13 N6 H6A 120.0
C13 N6 H6B 120.0
H6A N6 H6B 120.0
C15 N7 H7A 120.0
C15 N7 H7B 120.0
H7A N7 H7B 120.0
C16 N8 C15 115.7(3)
C16 N9 C13 115.5(2)
C18 N10 C19 129.5(3)
C18 N10 H10A 115.3
C19 N10 H10A 115.3
C4 S1 C5 103.66(14)
C16 S2 C17 102.99(14)

loop_
_geom_bond_atom_site_label_1
_geom_bond_atom_site_label_2
_geom_bond_distance
C1 N1 1.348(4)
C1 N3 1.360(3)
C1 C2 1.389(4)
C2 C3 1.372(4)
C2 H2 0.9300
C3 N2 1.355(4)
C3 N4 1.362(3)
C4 N3 1.327(3)
C4 N4 1.332(4)
C4 S1 1.766(3)
C5 C6 1.510(4)
C5 S1 1.800(3)
C5 H5A 0.9700
C5 H5B 0.9700
C6 O1 1.215(3)
C6 N5 1.346(4)
C7 C12 1.383(4)
C7 C8 1.386(4)
C7 N5 1.411(4)
C8 C9 1.374(5)
C8 H8 0.9300
C9 C10 1.361(5)
C9 H9 0.9300
C10 C11 1.366(5)
C10 H10 0.9300
C11 C12 1.387(4)
C11 CL1 1.736(3)
C12 H12 0.9300
C13 N9 1.346(4)
C13 N6 1.352(4)
C13 C14 1.378(4)
C14 C15 1.398(4)
C14 H14 0.9300
C15 N7 1.336(4)
C15 N8 1.348(4)
C16 N8 1.320(3)
C16 N9 1.331(4)
C16 S2 1.766(3)
C17 C18 1.508(4)
C17 S2 1.808(3)
C17 H17A 0.9700
C17 H17B 0.9700
C18 O2 1.223(3)
C18 N10 1.346(4)
C19 C24 1.388(4)
C19 C20 1.387(4)
C19 N10 1.405(4)
C20 C21 1.378(4)
C20 H20 0.9300
C21 C22 1.378(4)
C21 H21 0.9300
C22 C23 1.378(4)
C22 H22 0.9300
C23 C24 1.383(4)
C23 CL2 1.736(3)
C24 H24 0.9300
N1 H1A 0.8600
N1 H1B 0.8600
N2 H2A 0.8600
N2 H2B 0.8600
N5 H5 0.8600
N6 H6A 0.8600
N6 H6B 0.8600
N7 H7A 0.8600
N7 H7B 0.8600
N10 H10A 0.8600

loop_
_geom_hbond_atom_site_label_D
_geom_hbond_atom_site_label_H
_geom_hbond_atom_site_label_A
_geom_hbond_site_symmetry_A
_geom_hbond_distance_DH
_geom_hbond_distance_HA
_geom_hbond_distance_DA
_geom_hbond_angle_DHA
N5 H5 N4 . 0.86 2.25 2.962(3) 140
N10 H10A N9 . 0.86 2.02 2.826(3) 157
N1 H1B O1 4_576 0.86 2.19 2.931(4) 145
N2 H2B Cl1 4_576 0.86 2.76 3.405(3) 133
N6 H6A O2 3_765 0.86 2.51 3.340(4) 162
N6 H6B Cl2 4_575 0.86 2.70 3.556(3) 176
N7 H7B O2 4_575 0.86 2.24 3.002(4) 148
N1 H1A N8 4_476 0.86 2.21 3.070(4) 174
N7 H7A N3 4_675 0.86 2.19 3.046(4) 178

loop_
_geom_torsion_atom_site_label_1
_geom_torsion_atom_site_label_2
_geom_torsion_atom_site_label_3
_geom_torsion_atom_site_label_4
_geom_torsion
N1 C1 C2 C3 178.0(3)
N3 C1 C2 C3 -0.6(4)
C1 C2 C3 N2 179.3(3)
C1 C2 C3 N4 3.1(4)
S1 C5 C6 O1 -93.7(3)
S1 C5 C6 N5 85.2(3)
C12 C7 C8 C9 2.3(5)
N5 C7 C8 C9 -178.8(3)
C7 C8 C9 C10 -1.9(6)
C8 C9 C10 C11 0.6(6)
C9 C10 C11 C12 0.3(6)
C9 C10 C11 CL1 -179.8(3)
C8 C7 C12 C11 -1.4(5)
N5 C7 C12 C11 179.7(3)
C10 C11 C12 C7 0.1(5)
CL1 C11 C12 C7 -179.8(2)
N9 C13 C14 C15 1.8(5)
N6 C13 C14 C15 179.0(3)
C13 C14 C15 N7 -178.9(3)
C13 C14 C15 N8 0.8(5)
S2 C17 C18 O2 -112.5(3)
S2 C17 C18 N10 68.4(3)
C24 C19 C20 C21 -0.7(4)
N10 C19 C20 C21 -178.3(3)
C19 C20 C21 C22 0.5(5)
C20 C21 C22 C23 -0.1(5)
C21 C22 C23 C24 -0.1(5)
C21 C22 C23 CL2 177.2(2)
C22 C23 C24 C19 -0.1(4)
CL2 C23 C24 C19 -177.5(2)
C20 C19 C24 C23 0.6(4)
N10 C19 C24 C23 178.0(3)
N4 C4 N3 C1 2.2(5)
S1 C4 N3 C1 -175.7(2)
N1 C1 N3 C4 179.5(3)
C2 C1 N3 C4 -1.9(4)
N3 C4 N4 C3 0.1(4)
S1 C4 N4 C3 177.8(2)
N2 C3 N4 C4 -179.4(3)
C2 C3 N4 C4 -2.9(4)
O1 C6 N5 C7 2.0(5)
C5 C6 N5 C7 -176.9(3)
C12 C7 N5 C6 -20.0(5)
C8 C7 N5 C6 161.1(3)
N9 C16 N8 C15 2.3(5)
S2 C16 N8 C15 -174.2(2)
N7 C15 N8 C16 177.1(3)
C14 C15 N8 C16 -2.7(5)
N8 C16 N9 C13 0.1(5)
S2 C16 N9 C13 176.4(2)
N6 C13 N9 C16 -179.7(3)
C14 C13 N9 C16 -2.2(5)
O2 C18 N10 C19 4.6(5)
C17 C18 N10 C19 -176.3(3)
C24 C19 N10 C18 1.4(5)
C20 C19 N10 C18 178.8(3)
N3 C4 S1 C5 -172.4(2)
N4 C4 S1 C5 9.5(3)
C6 C5 S1 C4 -88.7(2)
N8 C16 S2 C17 -172.9(2)
N9 C16 S2 C17 10.3(3)
C18 C17 S2 C16 -86.9(2)

_cod_database_fobs_code 2242073
